data_2205065
loop_
_publ_author_name
'Liu, Wei-Wei'
'Li, Yi-Zhi'
'Kong, Ling-Dong'
'Hu, Hong-Wen'

_publ_section_title
;
 4-(Benzoylthiocarbonyl)morpholine
;
_journal_issue 2
_journal_name_full 'Acta Crystallographica Section E'
_journal_page_first o295
_journal_page_last o297
_journal_paper_doi 10.1107/S1600536805000449
_journal_volume 61
_journal_year 2005
_chemical_formula_iupac 'C12 H13 N O2 S'
_chemical_formula_moiety 'C12 H13 N O2 S'
_chemical_formula_sum 'C12 H13 N O2 S'
_chemical_formula_weight 235.29
_chemical_name_systematic
;
4-(Benzoylthiocarbonyl)morpholine
;
_space_group_IT_number 14
_symmetry_cell_setting monoclinic
_symmetry_space_group_name_Hall '-P 2ybc'
_symmetry_space_group_name_H-M 'P 1 21/c 1'
_atom_sites_solution_hydrogens geom
_atom_sites_solution_primary direct
_atom_sites_solution_secondary difmap
_cell_angle_alpha 90.00
_cell_angle_beta 92.02(4)
_cell_angle_gamma 90.00
_cell_formula_units_Z 4
_cell_length_a 10.715(2)
_cell_length_b 9.2000(10)
_cell_length_c 11.692(2)
_cell_measurement_reflns_used 551
_cell_measurement_temperature 293(2)
_cell_measurement_theta_max 18.75
_cell_measurement_theta_min 2.82
_cell_volume 1151.9(3)
_computing_cell_refinement SMART
_computing_data_collection 'SMART (Bruker, 2000)'
_computing_data_reduction 'SAINT (Bruker, 2000)'
_computing_molecular_graphics SHELXTL
_computing_publication_material SHELXTL
_computing_structure_refinement SHELXTL
_computing_structure_solution 'SHELXTL (Bruker, 2000)'
_diffrn_ambient_temperature 293(2)
_diffrn_measured_fraction_theta_full 0.997
_diffrn_measured_fraction_theta_max 0.997
_diffrn_measurement_device_type 'Bruker Smart Apex CCD'
_diffrn_measurement_method '\f and \w scans'
_diffrn_radiation_monochromator graphite
_diffrn_radiation_source 'sealed tube'
_diffrn_radiation_type MoK\a
_diffrn_radiation_wavelength 0.71073
_diffrn_reflns_av_R_equivalents 0.0442
_diffrn_reflns_av_sigmaI/netI 0.0538
_diffrn_reflns_limit_h_max 10
_diffrn_reflns_limit_h_min -13
_diffrn_reflns_limit_k_max 11
_diffrn_reflns_limit_k_min -11
_diffrn_reflns_limit_l_max 13
_diffrn_reflns_limit_l_min -14
_diffrn_reflns_number 6029
_diffrn_reflns_theta_full 26.00
_diffrn_reflns_theta_max 26.00
_diffrn_reflns_theta_min 1.90
_diffrn_standards_decay_% 0
_exptl_absorpt_coefficient_mu 0.265
_exptl_absorpt_correction_T_max 0.95
_exptl_absorpt_correction_T_min 0.94
_exptl_absorpt_correction_type multi-scan
_exptl_absorpt_process_details '(SADABS; Bruker, 2000)'
_exptl_crystal_colour yellow
_exptl_crystal_density_diffrn 1.357
_exptl_crystal_density_method 'not measured'
_exptl_crystal_description block
_exptl_crystal_F_000 496
_exptl_crystal_size_max 0.30
_exptl_crystal_size_mid 0.20
_exptl_crystal_size_min 0.20
_refine_diff_density_max 0.324
_refine_diff_density_min -0.259
_refine_ls_extinction_method none
_refine_ls_goodness_of_fit_ref 1.095
_refine_ls_hydrogen_treatment constr
_refine_ls_matrix_type full
_refine_ls_number_parameters 145
_refine_ls_number_reflns 2264
_refine_ls_number_restraints 0
_refine_ls_restrained_S_all 1.095
_refine_ls_R_factor_all 0.0935
_refine_ls_R_factor_gt 0.0570
_refine_ls_shift/su_max 0.000
_refine_ls_shift/su_mean 0.000
_refine_ls_structure_factor_coef Fsqd
_refine_ls_weighting_details 'calc w=1/[\s^2^(Fo^2^)+(0.04P)^2^] where P=(Fo^2^+2Fc^2^)/3'
_refine_ls_weighting_scheme calc
_refine_ls_wR_factor_gt 0.0987
_refine_ls_wR_factor_ref 0.1077
_reflns_number_gt 1578
_reflns_number_total 2264
_reflns_threshold_expression I>2\s(I)
_cod_data_source_file hb6134.cif
_cod_data_source_block I
_cod_original_cell_volume 1151.8(3)
_cod_original_sg_symbol_H-M 'P 21/c'
_cod_database_code 2205065
_cod_database_fobs_code 2205065

loop_
_symmetry_equiv_pos_as_xyz
'x, y, z'
'-x, y+1/2, -z+1/2'
'-x, -y, -z'
'x, -y-1/2, z-1/2'

loop_
_atom_site_label
_atom_site_fract_x
_atom_site_fract_y
_atom_site_fract_z
_atom_site_U_iso_or_equiv
_atom_site_adp_type
_atom_site_calc_flag
_atom_site_refinement_flags
_atom_site_occupancy
_atom_site_type_symbol
C1 0.2035(2) -0.0571(2) 0.18876(19) 0.0365(6) Uani d . 1 C
C2 0.2186(3) -0.1866(3) 0.2474(2) 0.0509(7) Uani d . 1 C
H2 0.2767 -0.2543 0.2236 0.061 Uiso calc R 1 H
C3 0.1474(3) -0.2164(3) 0.3418(2) 0.0577(8) Uani d . 1 C
H3 0.1584 -0.3032 0.3818 0.069 Uiso calc R 1 H
C4 0.0613(3) -0.1172(4) 0.3754(2) 0.0607(8) Uani d . 1 C
H4 0.0116 -0.1379 0.4370 0.073 Uiso calc R 1 H
C5 0.0474(3) 0.0126(3) 0.3190(2) 0.0538(8) Uani d . 1 C
H5 -0.0099 0.0806 0.3436 0.065 Uiso calc R 1 H
C6 0.1182(2) 0.0424(3) 0.2259(2) 0.0430(6) Uani d . 1 C
H6 0.1083 0.1306 0.1878 0.052 Uiso calc R 1 H
C7 0.2821(2) -0.0276(2) 0.0897(2) 0.0361(6) Uani d . 1 C
C8 0.2632(2) 0.1145(3) 0.0261(2) 0.0416(6) Uani d . 1 C
C9 0.3381(3) 0.3597(3) -0.0098(2) 0.0465(7) Uani d . 1 C
H9A 0.2675 0.3618 -0.0640 0.056 Uiso calc R 1 H
H9B 0.4138 0.3712 -0.0520 0.056 Uiso calc R 1 H
C10 0.3273(3) 0.4822(3) 0.0746(2) 0.0546(8) Uani d . 1 C
H10A 0.3293 0.5742 0.0342 0.065 Uiso calc R 1 H
H10B 0.2477 0.4752 0.1113 0.065 Uiso calc R 1 H
C11 0.4203(3) 0.3455(3) 0.2205(2) 0.0503(7) Uani d . 1 C
H11A 0.3409 0.3381 0.2574 0.060 Uiso calc R 1 H
H11B 0.4860 0.3447 0.2796 0.060 Uiso calc R 1 H
C12 0.4357(2) 0.2174(3) 0.1433(2) 0.0422(6) Uani d . 1 C
H12A 0.5183 0.2192 0.1119 0.051 Uiso calc R 1 H
H12B 0.4276 0.1282 0.1867 0.051 Uiso calc R 1 H
N1 0.34113(19) 0.2213(2) 0.05054(16) 0.0427(5) Uani d . 1 N
O1 0.42470(18) 0.47873(19) 0.15886(16) 0.0570(5) Uani d . 1 O
S1 0.14719(7) 0.11239(7) -0.07143(6) 0.0479(2) Uani d . 1 S
O2 0.35731(18) -0.11459(19) 0.05521(15) 0.0600(5) Uani d . 1 O

loop_
_atom_site_aniso_label
_atom_site_aniso_U_11
_atom_site_aniso_U_22
_atom_site_aniso_U_33
_atom_site_aniso_U_12
_atom_site_aniso_U_13
_atom_site_aniso_U_23
C1 0.0436(15) 0.0291(13) 0.0363(14) -0.0077(11) -0.0049(12) -0.0009(11)
C2 0.0613(19) 0.0327(14) 0.0580(18) -0.0031(13) -0.0064(15) 0.0015(13)
C3 0.078(2) 0.0390(16) 0.0551(19) -0.0130(17) -0.0127(17) 0.0102(14)
C4 0.072(2) 0.070(2) 0.0401(16) -0.0240(19) 0.0013(15) 0.0070(16)
C5 0.0570(19) 0.0593(18) 0.0454(17) -0.0033(15) 0.0047(15) -0.0003(14)
C6 0.0539(17) 0.0413(14) 0.0336(15) -0.0037(13) -0.0040(13) -0.0002(12)
C7 0.0411(15) 0.0276(13) 0.0388(15) 0.0007(11) -0.0083(12) -0.0072(11)
C8 0.0475(16) 0.0392(14) 0.0379(14) -0.0057(13) -0.0033(12) -0.0016(12)
C9 0.0519(17) 0.0475(16) 0.0396(15) -0.0202(13) -0.0074(13) 0.0087(12)
C10 0.0590(19) 0.0396(16) 0.0648(19) -0.0093(14) -0.0021(17) 0.0033(14)
C11 0.0535(18) 0.0582(18) 0.0386(15) -0.0076(14) -0.0085(13) -0.0048(13)
C12 0.0396(15) 0.0446(15) 0.0418(15) -0.0055(13) -0.0082(12) -0.0010(12)
N1 0.0477(13) 0.0405(13) 0.0396(13) -0.0093(11) -0.0045(11) -0.0007(10)
O1 0.0693(14) 0.0460(12) 0.0550(12) -0.0182(10) -0.0078(11) -0.0073(9)
S1 0.0530(4) 0.0484(4) 0.0412(4) -0.0115(4) -0.0136(3) 0.0016(3)
O2 0.0668(13) 0.0499(11) 0.0636(13) 0.0172(11) 0.0080(11) -0.0070(10)

loop_
_atom_type_symbol
_atom_type_description
_atom_type_scat_dispersion_real
_atom_type_scat_dispersion_imag
_atom_type_scat_source
C C 0.0033 0.0016 'International Tables Vol C Tables 4.2.6.8 and 6.1.1.4'
H H 0.0000 0.0000 'International Tables Vol C Tables 4.2.6.8 and 6.1.1.4'
N N 0.0061 0.0033 'International Tables Vol C Tables 4.2.6.8 and 6.1.1.4'
O O 0.0106 0.0060 'International Tables Vol C Tables 4.2.6.8 and 6.1.1.4'
S S 0.1246 0.1234 'International Tables Vol C Tables 4.2.6.8 and 6.1.1.4'

loop_
_geom_angle_atom_site_label_1
_geom_angle_atom_site_label_2
_geom_angle_atom_site_label_3
_geom_angle
_geom_angle_publ_flag
C6 C1 C2 119.1(2) no
C6 C1 C7 121.9(2) no
C2 C1 C7 119.1(2) no
C1 C2 C3 120.4(3) no
C1 C2 H2 119.8 no
C3 C2 H2 119.8 no
C4 C3 C2 119.4(3) no
C4 C3 H3 120.3 no
C2 C3 H3 120.3 no
C3 C4 C5 120.5(3) no
C3 C4 H4 119.8 no
C5 C4 H4 119.8 no
C4 C5 C6 120.1(3) no
C4 C5 H5 120.0 no
C6 C5 H5 120.0 no
C1 C6 C5 120.5(2) no
C1 C6 H6 119.7 no
C5 C6 H6 119.7 no
O2 C7 C1 122.8(2) n
O2 C7 C8 119.0(2) n
C1 C7 C8 118.2(2) n
N1 C8 C7 117.8(2) n
N1 C8 S1 127.9(2) n
C7 C8 S1 114.32(18) n
N1 C9 C10 109.8(2) no
N1 C9 H9A 109.7 no
C10 C9 H9A 109.7 no
N1 C9 H9B 109.7 no
C10 C9 H9B 109.7 no
H9A C9 H9B 108.2 no
O1 C10 C9 111.6(2) no
O1 C10 H10A 109.3 no
C9 C10 H10A 109.3 no
O1 C10 H10B 109.3 no
C9 C10 H10B 109.3 no
H10A C10 H10B 108.0 no
O1 C11 C12 111.5(2) no
O1 C11 H11A 109.3 no
C12 C11 H11A 109.3 no
O1 C11 H11B 109.3 no
C12 C11 H11B 109.3 no
H11A C11 H11B 108.0 no
N1 C12 C11 109.9(2) no
N1 C12 H12A 109.7 no
C11 C12 H12A 109.7 no
N1 C12 H12B 109.7 no
C11 C12 H12B 109.7 no
H12A C12 H12B 108.2 no
C8 N1 C9 123.1(2) no
C8 N1 C12 124.2(2) no
C9 N1 C12 112.63(19) no
C10 O1 C11 109.61(19) no

loop_
_geom_bond_atom_site_label_1
_geom_bond_atom_site_label_2
_geom_bond_distance
_geom_bond_publ_flag
C1 C6 1.374(3) no
C1 C2 1.382(3) no
C1 C7 1.482(3) n
C2 C3 1.391(3) no
C2 H2 0.9300 no
C3 C4 1.366(4) no
C3 H3 0.9300 no
C4 C5 1.369(4) no
C4 H4 0.9300 no
C5 C6 1.375(3) no
C5 H5 0.9300 no
C6 H6 0.9300 no
C7 O2 1.214(3) n
C7 C8 1.514(3) n
C8 N1 1.314(3) n
C8 S1 1.657(3) n
C9 N1 1.455(3) no
C9 C10 1.505(4) no
C9 H9A 0.9700 no
C9 H9B 0.9700 no
C10 O1 1.410(3) no
C10 H10A 0.9700 no
C10 H10B 0.9700 no
C11 O1 1.424(3) no
C11 C12 1.497(3) no
C11 H11A 0.9700 no
C11 H11B 0.9700 no
C12 N1 1.459(3) no
C12 H12A 0.9700 no
C12 H12B 0.9700 no

loop_
_geom_hbond_atom_site_label_D
_geom_hbond_atom_site_label_H
_geom_hbond_atom_site_label_A
_geom_hbond_site_symmetry_A
_geom_hbond_distance_DH
_geom_hbond_distance_HA
_geom_hbond_distance_DA
_geom_hbond_angle_DHA
_geom_hbond_publ_flag
C3 H3 S1 4_556 0.93 2.90 3.781(3) 159 yes
C12 H12A O2 3_655 0.97 2.59 3.401(3) 141 yes
C11 H11A S1 4_566 0.97 2.97 3.890(3) 159 yes
C11 H11B O2 2_655 0.97 2.54 3.500(3) 170 yes
C9 H9B O1 3_665 0.97 2.57 3.467(3) 154 yes

loop_
_geom_torsion_atom_site_label_1
_geom_torsion_atom_site_label_2
_geom_torsion_atom_site_label_3
_geom_torsion_atom_site_label_4
_geom_torsion
_geom_torsion_publ_flag
C6 C1 C2 C3 0.8(4) no
C7 C1 C2 C3 179.0(2) no
C1 C2 C3 C4 0.8(4) no
C2 C3 C4 C5 -2.0(4) no
C3 C4 C5 C6 1.7(4) no
C2 C1 C6 C5 -1.1(4) no
C7 C1 C6 C5 -179.3(2) no
C4 C5 C6 C1 -0.1(4) no
C6 C1 C7 O2 -179.5(2) no
C2 C1 C7 O2 2.3(3) no
C6 C1 C7 C8 -2.3(3) no
C2 C1 C7 C8 179.5(2) ?
O2 C7 C8 N1 -83.7(3) yes
C1 C7 C8 N1 99.0(3) yes
O2 C7 C8 S1 93.9(2) yes
C1 C7 C8 S1 -83.4(2) yes
N1 C9 C10 O1 56.3(3) no
O1 C11 C12 N1 -56.1(3) no
C7 C8 N1 C9 175.8(2) no
S1 C8 N1 C9 -1.5(4) yes
C7 C8 N1 C12 -7.1(4) yes
S1 C8 N1 C12 175.67(19) yes
C10 C9 N1 C8 125.2(3) no
C10 C9 N1 C12 -52.2(3) no
C11 C12 N1 C8 -124.9(3) no
C11 C12 N1 C9 52.5(3) no
C9 C10 O1 C11 -60.5(3) no
C12 C11 O1 C10 60.5(3) no

loop_
_cod_related_entry_id
_cod_related_entry_database
_cod_related_entry_code
1 ChemSpider 258296
